data_7225512
loop_
_publ_author_name
'Rahiman, Kalilur'
'Mahendiran, Dharmasivam'
'Gandhiraj, Vinitha'
'Shobana, Sugumar'
'Viswanathan, Vijayan'
'Devadasan, Velmurugan'

_publ_section_title
;
 Theoretical, photophysical and biological investigations of an organic
 charge transfer compound
 2-aminobenzimidazolium-2-oxyisoindolate-1,3-dione-2-hydroxyisoindoline-1,3-dione
;
_journal_name_full 'RSC Adv.'
_journal_paper_doi 10.1039/C6RA03574D
_journal_year 2016
_chemical_formula_moiety 'C23 H17 N5 O6'
_chemical_formula_sum 'C23 H17 N5 O6'
_chemical_formula_weight 459.42
_chemical_name_systematic 'Benzimidazole Phthalamide compound'
_space_group_IT_number 14
_symmetry_cell_setting monoclinic
_symmetry_space_group_name_Hall '-P 2ybc'
_symmetry_space_group_name_H-M 'P 1 21/c 1'
_atom_sites_solution_hydrogens geom
_atom_sites_solution_primary direct
_atom_sites_solution_secondary difmap
_audit_creation_method SHELXL-97
_audit_update_record
;
2015-05-13 deposited with the CCDC.
2016-06-13 downloaded from the CCDC.
;
_cell_angle_alpha 90.00
_cell_angle_beta 98.797(3)
_cell_angle_gamma 90.00
_cell_formula_units_Z 4
_cell_length_a 8.5032(5)
_cell_length_b 12.9483(7)
_cell_length_c 18.8575(11)
_cell_measurement_reflns_used 4522
_cell_measurement_temperature 573(2)
_cell_measurement_theta_max 27.42
_cell_measurement_theta_min 1.92
_cell_volume 2051.8(2)
_computing_cell_refinement 'Bruker SAINT'
_computing_data_collection 'Bruker APEX2'
_computing_data_reduction 'Bruker SAINT'
_computing_molecular_graphics 'Bruker SHELXTL'
_computing_publication_material 'Bruker SHELXTL'
_computing_structure_refinement 'SHELXL-2014 (Sheldrick 2014)'
_computing_structure_solution 'SHELXS-97 (Sheldrick 2008)'
_diffrn_ambient_temperature 573(2)
_diffrn_measured_fraction_theta_full 0.970
_diffrn_measured_fraction_theta_max 0.970
_diffrn_measurement_device_type 'Bruker APEX-II CCD'
_diffrn_measurement_method '\f and \w scans'
_diffrn_radiation_monochromator graphite
_diffrn_radiation_source 'fine-focus sealed tube'
_diffrn_radiation_type MoK\a
_diffrn_radiation_wavelength 0.71073
_diffrn_reflns_av_R_equivalents 0.0381
_diffrn_reflns_av_sigmaI/netI 0.0242
_diffrn_reflns_limit_h_max 11
_diffrn_reflns_limit_h_min -10
_diffrn_reflns_limit_k_max 16
_diffrn_reflns_limit_k_min -16
_diffrn_reflns_limit_l_max 24
_diffrn_reflns_limit_l_min -24
_diffrn_reflns_number 31613
_diffrn_reflns_theta_full 27.42
_diffrn_reflns_theta_max 27.42
_diffrn_reflns_theta_min 1.92
_exptl_absorpt_coefficient_mu 0.111
_exptl_absorpt_correction_T_max 0.9890
_exptl_absorpt_correction_T_min 0.9782
_exptl_absorpt_correction_type multi-scan
_exptl_absorpt_process_details '(<i>SADABS</i>; Bruker, 2008)'
_exptl_crystal_colour Brown
_exptl_crystal_density_diffrn 1.487
_exptl_crystal_density_method 'not measured'
_exptl_crystal_description block
_exptl_crystal_F_000 952
_exptl_crystal_preparation Luminescent
_exptl_crystal_size_max 0.20
_exptl_crystal_size_mid 0.15
_exptl_crystal_size_min 0.10
_refine_diff_density_max 0.223
_refine_diff_density_min -0.170
_refine_diff_density_rms 0.034
_refine_ls_extinction_coef 0.0034(7)
_refine_ls_extinction_expression Fc^*^=kFc[1+0.001xFc^2^\l^3^/sin(2\q)]^-1/4^
_refine_ls_extinction_method SHELXL
_refine_ls_goodness_of_fit_ref 1.051
_refine_ls_hydrogen_treatment mixed
_refine_ls_matrix_type full
_refine_ls_number_parameters 309
_refine_ls_number_reflns 4522
_refine_ls_number_restraints 0
_refine_ls_restrained_S_all 1.051
_refine_ls_R_factor_all 0.0575
_refine_ls_R_factor_gt 0.0396
_refine_ls_shift/su_max 0.000
_refine_ls_shift/su_mean 0.000
_refine_ls_structure_factor_coef Fsqd
_refine_ls_weighting_details 'calc w=1/[\s^2^(Fo^2^)+(0.0544P)^2^+0.3041P] where P=(Fo^2^+2Fc^2^)/3'
_refine_ls_weighting_scheme calc
_refine_ls_wR_factor_gt 0.1016
_refine_ls_wR_factor_ref 0.1113
_reflns_number_gt 3395
_reflns_number_total 4522
_reflns_threshold_expression >2sigma(I)
_cod_data_source_file c6ra03574d2.cif
_cod_data_source_block shelxl
_cod_depositor_comments
;
The following automatic conversions were performed:

'_symmetry_cell_setting' value 'Monoclinic' changed to 'monoclinic'
according to
/usr/data/users/saulius/crontab/automatic-downloads/rss-feeds/RSC/lib/dictionaries/cif_core.dic
dictionary named 'cif_core.dic' version 2.4.2 from 2011-04-26.

'_exptl_absorpt_correction_type' value 'MULTI-SCAN' changed to
'multi-scan' according to
/usr/data/users/saulius/crontab/automatic-downloads/rss-feeds/RSC/lib/dictionaries/cif_core.dic
dictionary named 'cif_core.dic' version 2.4.2 from 2011-04-26.

Automatic conversion script
Id: cif_fix_values 4268 2015-11-12 08:31:59Z antanas 
;
_cod_original_sg_symbol_H-M 'P 21/c'
_cod_database_code 7225512

loop_
_symmetry_equiv_pos_as_xyz
'x, y, z'
'-x, y+1/2, -z+1/2'
'-x, -y, -z'
'x, -y-1/2, z-1/2'

loop_
_atom_site_label
_atom_site_type_symbol
_atom_site_fract_x
_atom_site_fract_y
_atom_site_fract_z
_atom_site_U_iso_or_equiv
_atom_site_adp_type
_atom_site_occupancy
_atom_site_symmetry_multiplicity
_atom_site_calc_flag
_atom_site_refinement_flags
C1 C 1.02594(18) 0.08491(11) 0.60599(8) 0.0435(3) Uani 1 1 d .
C2 C 0.93586(19) -0.01222(11) 0.58730(8) 0.0435(3) Uani 1 1 d .
C3 C 0.9667(3) -0.11174(13) 0.61076(10) 0.0621(5) Uani 1 1 d .
H3 H 1.0569 -0.1278 0.6434 0.074 Uiso 1 1 calc R
C4 C 0.8577(3) -0.18738(13) 0.58381(12) 0.0769(6) Uani 1 1 d .
H4 H 0.8756 -0.2555 0.5985 0.092 Uiso 1 1 calc R
C5 C 0.7251(3) -0.16385(14) 0.53628(12) 0.0754(6) Uani 1 1 d .
H5 H 0.6537 -0.2161 0.5199 0.090 Uiso 1 1 calc R
C6 C 0.6945(2) -0.06435(13) 0.51199(10) 0.0602(5) Uani 1 1 d .
H6 H 0.6050 -0.0487 0.4789 0.072 Uiso 1 1 calc R
C7 C 0.80179(18) 0.01091(11) 0.53870(8) 0.0431(3) Uani 1 1 d .
C8 C 0.80032(18) 0.12323(11) 0.52392(8) 0.0446(4) Uani 1 1 d .
C9 C 0.40634(16) 0.66921(10) 0.37530(7) 0.0371(3) Uani 1 1 d .
C10 C 0.53175(16) 0.59325(10) 0.40102(7) 0.0355(3) Uani 1 1 d .
C11 C 0.69037(17) 0.60811(12) 0.42518(8) 0.0445(4) Uani 1 1 d .
H11 H 0.7356 0.6737 0.4275 0.053 Uiso 1 1 calc R
C12 C 0.78059(19) 0.52091(13) 0.44605(9) 0.0546(4) Uani 1 1 d .
H12 H 0.8888 0.5282 0.4624 0.066 Uiso 1 1 calc R
C13 C 0.7140(2) 0.42400(13) 0.44309(9) 0.0555(4) Uani 1 1 d .
H13 H 0.7774 0.3672 0.4582 0.067 Uiso 1 1 calc R
C14 C 0.55319(19) 0.40971(11) 0.41775(9) 0.0487(4) Uani 1 1 d .
H14 H 0.5077 0.3442 0.4152 0.058 Uiso 1 1 calc R
C15 C 0.46429(17) 0.49560(10) 0.39672(7) 0.0376(3) Uani 1 1 d .
C16 C 0.29311(17) 0.50737(10) 0.36619(8) 0.0412(3) Uani 1 1 d .
C17 C 0.83206(18) 1.07532(11) 0.74985(8) 0.0418(3) Uani 1 1 d .
C18 C 0.74612(17) 0.91360(11) 0.75015(7) 0.0387(3) Uani 1 1 d .
C19 C 0.72763(18) 0.80909(11) 0.75966(8) 0.0458(4) Uani 1 1 d .
H19 H 0.8075 0.7693 0.7857 0.055 Uiso 1 1 calc R
C20 C 0.5849(2) 0.76625(13) 0.72872(9) 0.0536(4) Uani 1 1 d .
H20 H 0.5687 0.6957 0.7332 0.064 Uiso 1 1 calc R
C21 C 0.4652(2) 0.82600(14) 0.69120(10) 0.0608(5) Uani 1 1 d .
H21 H 0.3703 0.7945 0.6713 0.073 Uiso 1 1 calc R
C22 C 0.4824(2) 0.93088(14) 0.68246(9) 0.0576(4) Uani 1 1 d .
H22 H 0.4010 0.9710 0.6579 0.069 Uiso 1 1 calc R
C23 C 0.62602(18) 0.97313(12) 0.71191(8) 0.0427(3) Uani 1 1 d .
N1 N 0.93420(14) 0.16062(9) 0.56795(7) 0.0439(3) Uani 1 1 d .
N2 N 0.26983(13) 0.61221(9) 0.35496(6) 0.0403(3) Uani 1 1 d .
N3 N 0.87200(14) 0.98012(9) 0.77313(6) 0.0418(3) Uani 1 1 d .
H3A H 0.9611 0.9627 0.7983 0.050 Uiso 1 1 calc R
N4 N 0.68497(15) 1.07398(9) 0.71337(7) 0.0469(3) Uani 1 1 d .
H4A H 0.6344 1.1268 0.6938 0.056 Uiso 1 1 calc R
N5 N 0.92127(17) 1.15895(10) 0.76163(8) 0.0552(4) Uani 1 1 d .
H5A H 0.8851 1.2177 0.7453 0.066 Uiso 1 1 calc R
H5B H 1.0155 1.1546 0.7857 0.066 Uiso 1 1 calc R
O1 O 1.14970(15) 0.09897(10) 0.64531(7) 0.0671(4) Uani 1 1 d .
O2 O 0.98003(14) 0.26214(8) 0.56728(7) 0.0553(3) Uani 1 1 d .
H2 H 0.9458 0.2934 0.5995 0.083 Uiso 1 1 calc R
O3 O 0.70815(15) 0.17418(9) 0.48364(7) 0.0678(4) Uani 1 1 d .
O4 O 0.41570(13) 0.76258(7) 0.37243(6) 0.0523(3) Uani 1 1 d .
O5 O 0.12584(11) 0.65383(8) 0.32817(6) 0.0475(3) Uani 1 1 d .
O6 O 0.18963(13) 0.44283(8) 0.35238(7) 0.0601(3) Uani 1 1 d .

loop_
_atom_site_aniso_label
_atom_site_aniso_U_11
_atom_site_aniso_U_22
_atom_site_aniso_U_33
_atom_site_aniso_U_23
_atom_site_aniso_U_13
_atom_site_aniso_U_12
C1 0.0402(8) 0.0435(8) 0.0467(9) -0.0076(6) 0.0058(7) 0.0037(6)
C2 0.0529(9) 0.0369(7) 0.0430(8) -0.0023(6) 0.0146(7) 0.0025(6)
C3 0.0889(14) 0.0436(9) 0.0562(10) 0.0045(8) 0.0190(9) 0.0123(9)
C4 0.129(2) 0.0335(9) 0.0763(14) 0.0013(9) 0.0422(14) -0.0048(11)
C5 0.1059(17) 0.0485(10) 0.0799(14) -0.0184(10) 0.0403(13) -0.0321(11)
C6 0.0612(11) 0.0561(10) 0.0651(11) -0.0169(8) 0.0160(9) -0.0186(8)
C7 0.0456(8) 0.0396(8) 0.0456(8) -0.0057(6) 0.0119(7) -0.0062(6)
C8 0.0410(8) 0.0422(8) 0.0503(9) -0.0023(7) 0.0060(7) -0.0013(6)
C9 0.0389(8) 0.0318(7) 0.0395(8) 0.0029(5) 0.0026(6) 0.0012(5)
C10 0.0369(7) 0.0313(7) 0.0375(7) 0.0034(5) 0.0032(6) 0.0011(5)
C11 0.0365(8) 0.0448(8) 0.0506(9) 0.0048(7) 0.0016(7) -0.0043(6)
C12 0.0360(8) 0.0632(10) 0.0611(10) 0.0110(8) -0.0041(7) 0.0044(7)
C13 0.0501(10) 0.0509(9) 0.0624(11) 0.0145(8) -0.0016(8) 0.0176(7)
C14 0.0549(10) 0.0326(7) 0.0568(9) 0.0060(7) 0.0030(8) 0.0041(6)
C15 0.0377(7) 0.0335(7) 0.0403(8) 0.0013(6) 0.0021(6) 0.0001(5)
C16 0.0394(8) 0.0349(7) 0.0476(8) -0.0011(6) 0.0010(6) -0.0009(6)
C17 0.0449(8) 0.0412(8) 0.0398(8) 0.0044(6) 0.0078(7) 0.0094(6)
C18 0.0367(7) 0.0429(8) 0.0361(7) 0.0043(6) 0.0044(6) 0.0086(6)
C19 0.0461(9) 0.0443(8) 0.0471(9) 0.0073(6) 0.0080(7) 0.0094(7)
C20 0.0563(10) 0.0481(9) 0.0575(10) 0.0029(7) 0.0128(8) -0.0036(7)
C21 0.0472(10) 0.0671(11) 0.0659(11) -0.0027(9) 0.0013(8) -0.0067(8)
C22 0.0430(9) 0.0685(11) 0.0569(10) 0.0059(8) -0.0065(8) 0.0115(8)
C23 0.0425(8) 0.0458(8) 0.0390(8) 0.0055(6) 0.0037(6) 0.0107(6)
N1 0.0415(7) 0.0300(6) 0.0592(8) -0.0040(5) 0.0046(6) -0.0039(5)
N2 0.0335(6) 0.0344(6) 0.0499(7) 0.0003(5) -0.0039(5) 0.0032(5)
N3 0.0368(6) 0.0411(7) 0.0451(7) 0.0070(5) -0.0009(5) 0.0078(5)
N4 0.0470(7) 0.0409(7) 0.0509(8) 0.0100(5) 0.0010(6) 0.0148(5)
N5 0.0538(8) 0.0412(7) 0.0683(9) 0.0062(6) 0.0013(7) 0.0016(6)
O1 0.0500(7) 0.0687(8) 0.0758(9) -0.0185(7) -0.0123(6) 0.0077(6)
O2 0.0558(7) 0.0333(5) 0.0796(9) -0.0067(5) 0.0194(6) -0.0106(5)
O3 0.0625(8) 0.0593(7) 0.0745(9) 0.0093(6) -0.0121(7) 0.0059(6)
O4 0.0563(7) 0.0297(5) 0.0679(7) 0.0075(5) 0.0003(6) 0.0013(4)
O5 0.0337(5) 0.0432(6) 0.0610(7) -0.0009(5) -0.0070(5) 0.0083(4)
O6 0.0473(7) 0.0428(6) 0.0842(9) -0.0028(6) -0.0084(6) -0.0118(5)

loop_
_atom_type_symbol
_atom_type_description
_atom_type_scat_dispersion_real
_atom_type_scat_dispersion_imag
_atom_type_scat_source
C C 0.0033 0.0016 'International Tables Vol C Tables 4.2.6.8 and 6.1.1.4'
H H 0.0000 0.0000 'International Tables Vol C Tables 4.2.6.8 and 6.1.1.4'
N N 0.0061 0.0033 'International Tables Vol C Tables 4.2.6.8 and 6.1.1.4'
O O 0.0106 0.0060 'International Tables Vol C Tables 4.2.6.8 and 6.1.1.4'

loop_
_geom_angle_atom_site_label_1
_geom_angle_atom_site_label_2
_geom_angle_atom_site_label_3
_geom_angle
O1 C1 N1 125.61(14)
O1 C1 C2 130.06(15)
N1 C1 C2 104.32(13)
C3 C2 C7 120.95(16)
C3 C2 C1 130.58(16)
C7 C2 C1 108.47(12)
C2 C3 C4 117.31(19)
C2 C3 H3 121.3
C4 C3 H3 121.3
C5 C4 C3 121.41(17)
C5 C4 H4 119.3
C3 C4 H4 119.3
C4 C5 C6 121.49(18)
C4 C5 H5 119.3
C6 C5 H5 119.3
C7 C6 C5 117.33(19)
C7 C6 H6 121.3
C5 C6 H6 121.3
C6 C7 C2 121.50(15)
C6 C7 C8 129.83(15)
C2 C7 C8 108.67(13)
O3 C8 N1 125.59(14)
O3 C8 C7 130.10(14)
N1 C8 C7 104.31(12)
O4 C9 N2 125.37(13)
O4 C9 C10 128.99(13)
N2 C9 C10 105.64(11)
C11 C10 C15 121.70(13)
C11 C10 C9 129.83(13)
C15 C10 C9 108.47(12)
C10 C11 C12 116.98(14)
C10 C11 H11 121.5
C12 C11 H11 121.5
C13 C12 C11 121.67(15)
C13 C12 H12 119.2
C11 C12 H12 119.2
C12 C13 C14 120.85(14)
C12 C13 H13 119.6
C14 C13 H13 119.6
C15 C14 C13 117.52(14)
C15 C14 H14 121.2
C13 C14 H14 121.2
C14 C15 C10 121.27(14)
C14 C15 C16 131.22(13)
C10 C15 C16 107.50(11)
O6 C16 N2 124.14(13)
O6 C16 C15 130.31(13)
N2 C16 C15 105.55(11)
N5 C17 N4 124.54(13)
N5 C17 N3 126.22(14)
N4 C17 N3 109.23(13)
C19 C18 C23 121.53(14)
C19 C18 N3 131.75(13)
C23 C18 N3 106.72(12)
C18 C19 C20 116.77(14)
C18 C19 H19 121.6
C20 C19 H19 121.6
C19 C20 C21 121.47(16)
C19 C20 H20 119.3
C21 C20 H20 119.3
C22 C21 C20 121.91(16)
C22 C21 H21 119.0
C20 C21 H21 119.0
C23 C22 C21 116.59(15)
C23 C22 H22 121.7
C21 C22 H22 121.7
C22 C23 C18 121.70(15)
C22 C23 N4 132.32(14)
C18 C23 N4 105.96(13)
O2 N1 C1 123.06(12)
O2 N1 C8 122.43(12)
C1 N1 C8 114.11(12)
O5 N2 C9 124.18(11)
O5 N2 C16 122.98(11)
C9 N2 C16 112.82(11)
C17 N3 C18 108.93(12)
C17 N3 H3A 125.5
C18 N3 H3A 125.5
C17 N4 C23 109.15(12)
C17 N4 H4A 125.4
C23 N4 H4A 125.4
C17 N5 H5A 120.0
C17 N5 H5B 120.0
H5A N5 H5B 120.0
N1 O2 H2 109.5

loop_
_geom_bond_atom_site_label_1
_geom_bond_atom_site_label_2
_geom_bond_distance
C1 O1 1.2049(19)
C1 N1 1.3831(19)
C1 C2 1.487(2)
C2 C3 1.375(2)
C2 C7 1.382(2)
C3 C4 1.390(3)
C3 H3 0.9300
C4 C5 1.363(3)
C4 H4 0.9300
C5 C6 1.379(3)
C5 H5 0.9300
C6 C7 1.377(2)
C6 H6 0.9300
C7 C8 1.481(2)
C8 O3 1.2017(18)
C8 N1 1.3895(19)
C9 O4 1.2133(16)
C9 N2 1.3795(17)
C9 C10 1.4771(18)
C10 C11 1.370(2)
C10 C15 1.3856(18)
C11 C12 1.388(2)
C11 H11 0.9300
C12 C13 1.374(2)
C12 H12 0.9300
C13 C14 1.391(2)
C13 H13 0.9300
C14 C15 1.3688(19)
C14 H14 0.9300
C15 C16 1.489(2)
C16 O6 1.2126(17)
C16 N2 1.3834(17)
C17 N5 1.3214(19)
C17 N4 1.3321(19)
C17 N3 1.3349(17)
C18 C19 1.377(2)
C18 C23 1.3899(19)
C18 N3 1.3905(19)
C19 C20 1.380(2)
C19 H19 0.9300
C20 C21 1.384(2)
C20 H20 0.9300
C21 C22 1.378(2)
C21 H21 0.9300
C22 C23 1.376(2)
C22 H22 0.9300
C23 N4 1.3975(19)
N1 O2 1.3716(14)
N2 O5 1.3623(14)
N3 H3A 0.8600
N4 H4A 0.8600
N5 H5A 0.8600
N5 H5B 0.8600
O2 H2 0.8200

loop_
_geom_torsion_atom_site_label_1
_geom_torsion_atom_site_label_2
_geom_torsion_atom_site_label_3
_geom_torsion_atom_site_label_4
_geom_torsion
O1 C1 C2 C3 1.7(3)
N1 C1 C2 C3 -177.68(16)
O1 C1 C2 C7 -178.87(16)
N1 C1 C2 C7 1.79(16)
C7 C2 C3 C4 -0.2(2)
C1 C2 C3 C4 179.23(16)
C2 C3 C4 C5 -0.3(3)
C3 C4 C5 C6 1.0(3)
C4 C5 C6 C7 -1.2(3)
C5 C6 C7 C2 0.7(2)
C5 C6 C7 C8 -179.04(16)
C3 C2 C7 C6 0.0(2)
C1 C2 C7 C6 -179.57(14)
C3 C2 C7 C8 179.77(14)
C1 C2 C7 C8 0.24(17)
C6 C7 C8 O3 -2.6(3)
C2 C7 C8 O3 177.61(17)
C6 C7 C8 N1 177.62(16)
C2 C7 C8 N1 -2.17(16)
O4 C9 C10 C11 -3.0(3)
N2 C9 C10 C11 177.71(15)
O4 C9 C10 C15 177.74(15)
N2 C9 C10 C15 -1.54(15)
C15 C10 C11 C12 -0.8(2)
C9 C10 C11 C12 -179.92(14)
C10 C11 C12 C13 -0.4(3)
C11 C12 C13 C14 1.1(3)
C12 C13 C14 C15 -0.6(3)
C13 C14 C15 C10 -0.5(2)
C13 C14 C15 C16 178.56(15)
C11 C10 C15 C14 1.2(2)
C9 C10 C15 C14 -179.47(14)
C11 C10 C15 C16 -178.04(13)
C9 C10 C15 C16 1.29(16)
C14 C15 C16 O6 0.0(3)
C10 C15 C16 O6 179.13(16)
C14 C15 C16 N2 -179.71(16)
C10 C15 C16 N2 -0.57(16)
C23 C18 C19 C20 0.7(2)
N3 C18 C19 C20 -179.64(15)
C18 C19 C20 C21 -1.2(2)
C19 C20 C21 C22 0.3(3)
C20 C21 C22 C23 1.1(3)
C21 C22 C23 C18 -1.7(2)
C21 C22 C23 N4 179.65(16)
C19 C18 C23 C22 0.8(2)
N3 C18 C23 C22 -178.96(14)
C19 C18 C23 N4 179.78(13)
N3 C18 C23 N4 0.03(15)
O1 C1 N1 O2 4.3(2)
C2 C1 N1 O2 -176.35(12)
O1 C1 N1 C8 177.24(15)
C2 C1 N1 C8 -3.38(17)
O3 C8 N1 O2 -3.2(2)
C7 C8 N1 O2 176.54(12)
O3 C8 N1 C1 -176.27(16)
C7 C8 N1 C1 3.52(17)
O4 C9 N2 O5 0.5(2)
C10 C9 N2 O5 179.78(12)
O4 C9 N2 C16 -178.11(14)
C10 C9 N2 C16 1.21(15)
O6 C16 N2 O5 1.3(2)
C15 C16 N2 O5 -179.03(12)
O6 C16 N2 C9 179.83(15)
C15 C16 N2 C9 -0.44(16)
N5 C17 N3 C18 179.52(14)
N4 C17 N3 C18 0.68(16)
C19 C18 N3 C17 179.86(15)
C23 C18 N3 C17 -0.43(16)
N5 C17 N4 C23 -179.52(14)
N3 C17 N4 C23 -0.66(17)
C22 C23 N4 C17 179.21(17)
C18 C23 N4 C17 0.38(16)
